data_7050923
loop_
_publ_author_name
'Scott, Janet'
'Asami, Masaya'
'Tanaka, Koichi'

_publ_section_title
;
 Novel chromogenic, guest-sensitive host compounds
;
_journal_issue 12
_journal_name_full 'New Journal of Chemistry'
_journal_page_first 1822
_journal_paper_doi 10.1039/b204221e
_journal_volume 26
_journal_year 2002
_chemical_formula_moiety 'C42 H30 N2 O2.2(C2 H7 N O)'
_chemical_formula_sum 'C48 H44 N4 O4'
_chemical_formula_weight 740.87
_chemical_name_systematic
; 
3-{3-[3-(3-hydroxy-3,3-diphenyl-prop-1-ynyl)-phenylazo]-phenyl}
-1,1-diphenyl-prop-2-yn-1-ol DMF solvate
;
_space_group_IT_number 14
_symmetry_cell_setting monoclinic
_symmetry_space_group_name_Hall '-P 2ybc'
_symmetry_space_group_name_H-M 'P 1 21/c 1'
_atom_sites_solution_hydrogens geom
_atom_sites_solution_primary direct
_atom_sites_solution_secondary difmap
_audit_creation_method SHELXL-97
_cell_angle_alpha 90.00
_cell_angle_beta 101.2480(10)
_cell_angle_gamma 90.00
_cell_formula_units_Z 2
_cell_length_a 8.64420(10)
_cell_length_b 11.6634(2)
_cell_length_c 20.1599(4)
_cell_measurement_temperature 123(2)
_cell_volume 1993.50(6)
_computing_cell_refinement 'Nonius Collect'
_computing_data_collection 'Nonius Collect'
_computing_data_reduction 'Nonius Collect'
_computing_molecular_graphics XSeed
_computing_structure_refinement 'SHELXL-97 (Sheldrick, 1997)'
_computing_structure_solution 'SHELXS-97 (Sheldrick, 1990)'
_diffrn_ambient_temperature 123(2)
_diffrn_measured_fraction_theta_full 0.991
_diffrn_measured_fraction_theta_max 0.991
_diffrn_measurement_device_type 'Enraf Nonius Kappa CCD'
_diffrn_measurement_method '\phi + w scans'
_diffrn_radiation_monochromator graphite
_diffrn_radiation_source 'fine-focus sealed tube'
_diffrn_radiation_type MoK\a
_diffrn_radiation_wavelength 0.71073
_diffrn_reflns_av_R_equivalents 0.0000
_diffrn_reflns_av_sigmaI/netI 0.0751
_diffrn_reflns_limit_h_max 11
_diffrn_reflns_limit_h_min 0
_diffrn_reflns_limit_k_max 15
_diffrn_reflns_limit_k_min 0
_diffrn_reflns_limit_l_max 26
_diffrn_reflns_limit_l_min -26
_diffrn_reflns_number 4909
_diffrn_reflns_theta_full 28.28
_diffrn_reflns_theta_max 28.28
_diffrn_reflns_theta_min 3.29
_exptl_absorpt_coefficient_mu 0.079
_exptl_absorpt_correction_T_max 0.9844
_exptl_absorpt_correction_T_min 0.9767
_exptl_absorpt_correction_type none
_exptl_crystal_colour 'orange (dichromic)'
_exptl_crystal_density_diffrn 1.234
_exptl_crystal_density_method 'not measured'
_exptl_crystal_description plates
_exptl_crystal_F_000 784
_exptl_crystal_size_max 0.30
_exptl_crystal_size_mid 0.30
_exptl_crystal_size_min 0.20
_refine_diff_density_max 0.188
_refine_diff_density_min -0.255
_refine_diff_density_rms 0.053
_refine_ls_extinction_method none
_refine_ls_goodness_of_fit_ref 0.941
_refine_ls_hydrogen_treatment mixed
_refine_ls_matrix_type full
_refine_ls_number_parameters 259
_refine_ls_number_reflns 4909
_refine_ls_number_restraints 0
_refine_ls_restrained_S_all 0.941
_refine_ls_R_factor_all 0.1013
_refine_ls_R_factor_gt 0.0459
_refine_ls_shift/su_max 0.000
_refine_ls_shift/su_mean 0.000
_refine_ls_structure_factor_coef Fsqd
_refine_ls_weighting_details 'calc w==1/[\s^2^(Fo^2^)+(0.0596P)^2^+0.0000P] where P==(Fo^2^+2Fc^2^)/3'
_refine_ls_weighting_scheme calc
_refine_ls_wR_factor_gt 0.0971
_refine_ls_wR_factor_ref 0.1120
_reflns_number_gt 2887
_reflns_number_total 4909
_reflns_threshold_expression >2sigma(I)
_cod_data_source_file b204221e.txt
_cod_data_source_block 2.2DMF
_cod_depositor_comments
;
The following automatic conversions were performed:
'_symmetry_cell_setting' value 'Monoclinic' changed to 'monoclinic'
according to '/home/adriana/struct/CIF-dictionaries/cif_core.dic'
dictionary named 'cif_core.dic' version 2.4.1 from 2010-06-29.

Automatic conversion script
Id: cif_fix_enum 1555 2011-01-17 13:19:09Z saulius 
;
_cod_original_sg_symbol_H-M P2(1)/c
_cod_database_code 7050923

loop_
_symmetry_equiv_pos_as_xyz
'x, y, z'
'-x, y+1/2, -z+1/2'
'-x, -y, -z'
'x, -y-1/2, z-1/2'

loop_
_atom_site_label
_atom_site_type_symbol
_atom_site_fract_x
_atom_site_fract_y
_atom_site_fract_z
_atom_site_U_iso_or_equiv
_atom_site_adp_type
_atom_site_occupancy
_atom_site_symmetry_multiplicity
_atom_site_calc_flag
_atom_site_refinement_flags
_atom_site_disorder_assembly
_atom_site_disorder_group
O1 O 0.02067(11) 0.05639(8) 0.16225(5) 0.0274(3) Uani 1 1 d . . .
N1 N 0.45400(11) 0.54251(10) -0.00576(5) 0.0220(3) Uani 1 1 d . . .
C3 C 0.14587(15) 0.43846(12) 0.08769(7) 0.0231(3) Uani 1 1 d . . .
C9 C -0.00049(15) 0.16614(12) 0.18975(7) 0.0220(3) Uani 1 1 d . . .
C2 C 0.27800(14) 0.43661(12) 0.05761(7) 0.0225(3) Uani 1 1 d . . .
H2 H 0.3386 0.3685 0.0584 0.027 Uiso 1 1 calc R . .
C7 C 0.09587(15) 0.33825(13) 0.11968(7) 0.0253(3) Uani 1 1 d . . .
C25 C -0.26200(15) 0.27693(12) 0.17575(7) 0.0255(3) Uani 1 1 d . . .
H25 H -0.2230 0.3319 0.1484 0.031 Uiso 1 1 calc R . .
C8 C 0.04888(15) 0.25916(13) 0.14759(7) 0.0254(3) Uani 1 1 d . . .
C20 C -0.17100(14) 0.18235(12) 0.19972(7) 0.0218(3) Uani 1 1 d . . .
C1 C 0.32085(14) 0.53484(12) 0.02652(7) 0.0211(3) Uani 1 1 d . . .
C11 C 0.20409(14) 0.08210(12) 0.28615(7) 0.0219(3) Uani 1 1 d . . .
H11 H 0.2008 0.0123 0.2616 0.026 Uiso 1 1 calc R . .
C10 C 0.10978(14) 0.17346(12) 0.25963(7) 0.0210(3) Uani 1 1 d . . .
C4 C 0.05886(15) 0.54037(13) 0.08634(7) 0.0271(3) Uani 1 1 d . . .
H4 H -0.0301 0.5428 0.1075 0.032 Uiso 1 1 calc R . .
C6 C 0.23171(15) 0.63427(13) 0.02381(7) 0.0256(3) Uani 1 1 d . . .
H6 H 0.2597 0.7002 0.0011 0.031 Uiso 1 1 calc R . .
C23 C -0.46896(16) 0.21207(13) 0.23109(7) 0.0300(4) Uani 1 1 d . . .
H23 H -0.5696 0.2228 0.2425 0.036 Uiso 1 1 calc R . .
C24 C -0.41072(15) 0.29158(13) 0.19175(7) 0.0288(4) Uani 1 1 d . . .
H24 H -0.4722 0.3569 0.1754 0.035 Uiso 1 1 calc R . .
C14 C 0.21351(16) 0.28487(13) 0.35916(8) 0.0292(4) Uani 1 1 d . . .
H14 H 0.2159 0.3541 0.3841 0.035 Uiso 1 1 calc R . .
C15 C 0.11419(15) 0.27446(13) 0.29683(7) 0.0268(3) Uani 1 1 d . . .
H15 H 0.0482 0.3369 0.2792 0.032 Uiso 1 1 calc R . .
C21 C -0.23190(15) 0.10118(13) 0.23822(7) 0.0290(4) Uani 1 1 d . . .
H21 H -0.1717 0.0349 0.2538 0.035 Uiso 1 1 calc R . .
C5 C 0.10098(16) 0.63678(13) 0.05469(7) 0.0287(4) Uani 1 1 d . . .
H5 H 0.0408 0.7051 0.0539 0.034 Uiso 1 1 calc R . .
C13 C 0.30957(15) 0.19381(12) 0.38507(7) 0.0262(3) Uani 1 1 d . . .
H13 H 0.3791 0.2009 0.4276 0.031 Uiso 1 1 calc R . .
C12 C 0.30403(15) 0.09308(13) 0.34909(7) 0.0252(3) Uani 1 1 d . . .
H12 H 0.3689 0.0305 0.3673 0.030 Uiso 1 1 calc R . .
C22 C -0.37930(16) 0.11612(14) 0.25396(8) 0.0330(4) Uani 1 1 d . . .
H22 H -0.4194 0.0604 0.2806 0.040 Uiso 1 1 calc R . .
O1G O 0.16857(15) 0.50483(10) 0.45925(6) 0.0500(3) Uani 1 1 d . . .
N1G N 0.31224(15) 0.52099(12) 0.56604(6) 0.0374(3) Uani 1 1 d . . .
C1G C 0.19692(18) 0.55006(14) 0.51518(8) 0.0347(4) Uani 1 1 d . . .
H1G H 0.1303 0.6115 0.5228 0.042 Uiso 1 1 calc R . .
C2G C 0.3369(2) 0.57934(16) 0.63062(8) 0.0477(5) Uani 1 1 d . . .
H2G1 H 0.2583 0.6403 0.6291 0.072 Uiso 1 1 calc R . .
H2G2 H 0.4429 0.6128 0.6403 0.072 Uiso 1 1 calc R . .
H2G3 H 0.3262 0.5244 0.6662 0.072 Uiso 1 1 calc R . .
C3G C 0.4124(3) 0.4222(2) 0.56103(11) 0.0874(9) Uani 1 1 d . . .
H3G1 H 0.3829 0.3591 0.5881 0.131 Uiso 1 1 calc R . .
H3G2 H 0.5229 0.4429 0.5779 0.131 Uiso 1 1 calc R . .
H3G3 H 0.3987 0.3982 0.5137 0.131 Uiso 1 1 calc R . .
H1O H -0.042(2) 0.0509(18) 0.1175(11) 0.081(7) Uiso 1 1 d . . .

loop_
_atom_site_aniso_label
_atom_site_aniso_U_11
_atom_site_aniso_U_22
_atom_site_aniso_U_33
_atom_site_aniso_U_23
_atom_site_aniso_U_13
_atom_site_aniso_U_12
O1 0.0285(5) 0.0292(6) 0.0239(6) -0.0028(5) 0.0034(4) 0.0032(4)
N1 0.0184(6) 0.0274(7) 0.0204(6) -0.0006(5) 0.0044(5) -0.0021(4)
C3 0.0193(7) 0.0319(9) 0.0181(7) 0.0024(6) 0.0034(5) -0.0036(6)
C9 0.0218(7) 0.0233(8) 0.0215(7) 0.0017(6) 0.0057(5) 0.0001(6)
C2 0.0197(7) 0.0271(8) 0.0205(7) 0.0024(6) 0.0031(5) 0.0010(6)
C7 0.0183(7) 0.0359(9) 0.0226(8) 0.0015(7) 0.0064(6) 0.0008(6)
C25 0.0232(7) 0.0270(8) 0.0262(8) 0.0034(6) 0.0047(6) -0.0034(6)
C8 0.0191(7) 0.0335(9) 0.0234(8) 0.0020(7) 0.0038(6) 0.0036(6)
C20 0.0200(6) 0.0255(8) 0.0197(7) -0.0001(6) 0.0031(5) -0.0031(6)
C1 0.0177(6) 0.0280(8) 0.0178(7) -0.0005(6) 0.0038(5) -0.0036(6)
C11 0.0218(7) 0.0232(8) 0.0224(8) 0.0008(6) 0.0082(5) 0.0001(6)
C10 0.0175(6) 0.0257(8) 0.0211(7) 0.0029(6) 0.0072(5) -0.0020(5)
C4 0.0200(7) 0.0376(9) 0.0249(8) 0.0004(7) 0.0079(6) 0.0003(6)
C6 0.0245(7) 0.0257(8) 0.0272(8) 0.0020(6) 0.0067(6) -0.0023(6)
C23 0.0193(7) 0.0392(10) 0.0323(9) -0.0018(7) 0.0071(6) -0.0030(6)
C24 0.0225(7) 0.0286(9) 0.0345(9) 0.0025(7) 0.0034(6) 0.0027(6)
C14 0.0297(8) 0.0265(9) 0.0312(8) -0.0052(7) 0.0052(6) -0.0015(6)
C15 0.0239(7) 0.0259(9) 0.0301(8) 0.0037(7) 0.0037(6) 0.0018(6)
C21 0.0237(7) 0.0300(9) 0.0329(9) 0.0083(7) 0.0049(6) 0.0010(6)
C5 0.0249(7) 0.0286(9) 0.0335(9) 0.0000(7) 0.0082(6) 0.0031(6)
C13 0.0247(7) 0.0310(9) 0.0221(8) -0.0004(7) 0.0021(6) -0.0012(6)
C12 0.0218(7) 0.0299(9) 0.0243(8) 0.0044(7) 0.0057(6) 0.0019(6)
C22 0.0272(8) 0.0379(10) 0.0356(9) 0.0103(8) 0.0100(6) -0.0064(7)
O1G 0.0674(8) 0.0463(8) 0.0291(7) -0.0075(6) -0.0085(6) 0.0148(6)
N1G 0.0431(8) 0.0422(9) 0.0254(7) 0.0001(6) 0.0028(6) 0.0023(6)
C1G 0.0388(9) 0.0306(9) 0.0334(9) -0.0005(8) 0.0038(7) 0.0003(7)
C2G 0.0502(10) 0.0604(13) 0.0316(10) -0.0091(9) 0.0055(8) -0.0171(9)
C3G 0.113(2) 0.0905(19) 0.0463(13) -0.0056(13) -0.0147(13) 0.0584(16)

loop_
_atom_type_symbol
_atom_type_description
_atom_type_scat_dispersion_real
_atom_type_scat_dispersion_imag
_atom_type_scat_source
C C 0.0033 0.0016 'International Tables Vol C Tables 4.2.6.8 and 6.1.1.4'
H H 0.0000 0.0000 'International Tables Vol C Tables 4.2.6.8 and 6.1.1.4'
N N 0.0061 0.0033 'International Tables Vol C Tables 4.2.6.8 and 6.1.1.4'
O O 0.0106 0.0060 'International Tables Vol C Tables 4.2.6.8 and 6.1.1.4'

loop_
_geom_angle_atom_site_label_1
_geom_angle_atom_site_label_2
_geom_angle_atom_site_label_3
_geom_angle
_geom_angle_site_symmetry_1
_geom_angle_site_symmetry_3
_geom_angle_publ_flag
N1 N1 C1 113.60(14) 3_665 . ?
C2 C3 C4 119.08(13) . . ?
C2 C3 C7 121.65(13) . . ?
C4 C3 C7 119.27(12) . . ?
O1 C9 C8 111.11(11) . . ?
O1 C9 C20 111.19(10) . . ?
C8 C9 C20 111.92(11) . . ?
O1 C9 C10 107.62(10) . . ?
C8 C9 C10 106.61(10) . . ?
C20 C9 C10 108.14(11) . . ?
C1 C2 C3 119.76(13) . . ?
C8 C7 C3 176.35(15) . . ?
C20 C25 C24 120.17(13) . . ?
C7 C8 C9 173.57(15) . . ?
C25 C20 C21 119.04(12) . . ?
C25 C20 C9 123.07(12) . . ?
C21 C20 C9 117.77(12) . . ?
C6 C1 C2 120.77(12) . . ?
C6 C1 N1 114.81(12) . . ?
C2 C1 N1 124.41(12) . . ?
C10 C11 C12 119.62(13) . . ?
C11 C10 C15 119.40(12) . . ?
C11 C10 C9 121.52(12) . . ?
C15 C10 C9 119.07(11) . . ?
C5 C4 C3 120.76(13) . . ?
C1 C6 C5 119.53(14) . . ?
C24 C23 C22 119.40(13) . . ?
C23 C24 C25 120.47(13) . . ?
C15 C14 C13 119.71(14) . . ?
C14 C15 C10 120.71(13) . . ?
C22 C21 C20 120.54(13) . . ?
C4 C5 C6 120.07(14) . . ?
C12 C13 C14 119.91(13) . . ?
C13 C12 C11 120.63(13) . . ?
C21 C22 C23 120.35(14) . . ?
C1G N1G C2G 122.11(15) . . ?
C1G N1G C3G 121.03(14) . . ?
C2G N1G C3G 116.68(14) . . ?
O1G C1G N1G 125.89(16) . . ?

loop_
_geom_bond_atom_site_label_1
_geom_bond_atom_site_label_2
_geom_bond_distance
_geom_bond_site_symmetry_2
_geom_bond_publ_flag
O1 C9 1.4210(16) . ?
N1 N1 1.264(2) 3_665 ?
N1 C1 1.4312(17) . ?
C3 C2 1.3938(19) . ?
C3 C4 1.404(2) . ?
C3 C7 1.441(2) . ?
C9 C8 1.491(2) . ?
C9 C20 1.5376(18) . ?
C9 C10 1.5417(18) . ?
C2 C1 1.3905(19) . ?
C7 C8 1.192(2) . ?
C25 C20 1.3860(19) . ?
C25 C24 1.3957(19) . ?
C20 C21 1.3910(19) . ?
C1 C6 1.3875(19) . ?
C11 C10 1.3841(19) . ?
C11 C12 1.3947(18) . ?
C10 C15 1.393(2) . ?
C4 C5 1.377(2) . ?
C6 C5 1.3928(19) . ?
C23 C24 1.378(2) . ?
C23 C22 1.388(2) . ?
C14 C15 1.3820(19) . ?
C14 C13 1.3860(19) . ?
C21 C22 1.383(2) . ?
C13 C12 1.377(2) . ?
O1G C1G 1.2255(18) . ?
N1G C1G 1.3272(19) . ?
N1G C2G 1.447(2) . ?
N1G C3G 1.456(2) . ?

loop_
_geom_torsion_atom_site_label_1
_geom_torsion_atom_site_label_2
_geom_torsion_atom_site_label_3
_geom_torsion_atom_site_label_4
_geom_torsion
_geom_torsion_site_symmetry_1
_geom_torsion_site_symmetry_2
_geom_torsion_site_symmetry_3
_geom_torsion_site_symmetry_4
_geom_torsion_publ_flag
C4 C3 C2 C1 -0.43(19) . . . . ?
C7 C3 C2 C1 179.15(12) . . . . ?
C2 C3 C7 C8 169(2) . . . . ?
C4 C3 C7 C8 -12(2) . . . . ?
C3 C7 C8 C9 -70(3) . . . . ?
O1 C9 C8 C7 -134.4(12) . . . . ?
C20 C9 C8 C7 100.6(13) . . . . ?
C10 C9 C8 C7 -17.5(13) . . . . ?
C24 C25 C20 C21 1.7(2) . . . . ?
C24 C25 C20 C9 -174.18(12) . . . . ?
O1 C9 C20 C25 -128.96(14) . . . . ?
C8 C9 C20 C25 -4.04(18) . . . . ?
C10 C9 C20 C25 113.09(14) . . . . ?
O1 C9 C20 C21 55.08(16) . . . . ?
C8 C9 C20 C21 179.99(12) . . . . ?
C10 C9 C20 C21 -62.87(16) . . . . ?
C3 C2 C1 C6 -1.33(19) . . . . ?
C3 C2 C1 N1 179.94(11) . . . . ?
N1 N1 C1 C6 170.18(13) 3_665 . . . ?
N1 N1 C1 C2 -11.0(2) 3_665 . . . ?
C12 C11 C10 C15 -1.10(19) . . . . ?
C12 C11 C10 C9 178.95(12) . . . . ?
O1 C9 C10 C11 -1.52(16) . . . . ?
C8 C9 C10 C11 -120.81(13) . . . . ?
C20 C9 C10 C11 118.68(13) . . . . ?
O1 C9 C10 C15 178.53(11) . . . . ?
C8 C9 C10 C15 59.25(15) . . . . ?
C20 C9 C10 C15 -61.26(15) . . . . ?
C2 C3 C4 C5 1.3(2) . . . . ?
C7 C3 C4 C5 -178.32(13) . . . . ?
C2 C1 C6 C5 2.3(2) . . . . ?
N1 C1 C6 C5 -178.90(12) . . . . ?
C22 C23 C24 C25 -0.9(2) . . . . ?
C20 C25 C24 C23 -0.4(2) . . . . ?
C13 C14 C15 C10 -0.2(2) . . . . ?
C11 C10 C15 C14 1.2(2) . . . . ?
C9 C10 C15 C14 -178.91(12) . . . . ?
C25 C20 C21 C22 -1.8(2) . . . . ?
C9 C20 C21 C22 174.36(13) . . . . ?
C3 C4 C5 C6 -0.3(2) . . . . ?
C1 C6 C5 C4 -1.4(2) . . . . ?
C15 C14 C13 C12 -0.9(2) . . . . ?
C14 C13 C12 C11 0.9(2) . . . . ?
C10 C11 C12 C13 0.1(2) . . . . ?
C20 C21 C22 C23 0.5(2) . . . . ?
C24 C23 C22 C21 0.9(2) . . . . ?
C2G N1G C1G O1G -179.93(16) . . . . ?
C3G N1G C1G O1G -4.9(3) . . . . ?
